data_1545136
loop_
_publ_author_name
'Li, Minghao'
'Petersen, Jeffrey L.'
'Hoover, Jessica M.'

_publ_section_title
;
 Silver-Mediated Oxidative Decarboxylative Trifluoromethylthiolation of
 Coumarin-3-carboxylic Acids.
;
_journal_issue 3
_journal_name_full 'Organic letters'
_journal_page_first 638
_journal_page_last 641
_journal_paper_doi 10.1021/acs.orglett.6b03806
_journal_volume 19
_journal_year 2017
_chemical_formula_sum 'C11 H6 Br F3 O3 S'
_chemical_formula_weight 355.13
_space_group_crystal_system tetragonal
_space_group_IT_number 92
_space_group_name_Hall 'P 4abw 2nw'
_space_group_name_H-M_alt 'P 41 21 2'
_symmetry_space_group_name_Hall 'P 4abw 2nw'
_symmetry_space_group_name_H-M 'P 41 21 2'
_atom_sites_solution_hydrogens geom
_cell_angle_alpha 90
_cell_angle_beta 90
_cell_angle_gamma 90
_cell_formula_units_Z 8
_cell_length_a 13.9189(5)
_cell_length_b 13.9189(5)
_cell_length_c 12.9169(5)
_cell_measurement_reflns_used 9873
_cell_measurement_temperature 100.(2)
_cell_measurement_theta_max 32.5300
_cell_measurement_theta_min 3.1543
_cell_volume 2502.47(16)
_computing_cell_refinement 'SAINT V8.34A (Bruker AXS Inc., 2013)'
_computing_data_reduction 'SAINT V8.34A (Bruker AXS Inc., 2013)'
_computing_structure_refinement 'SHELXL-2014 (Sheldrick, 2014)'
_diffrn_ambient_temperature 100.(2)
_diffrn_detector_area_resol_mean 10.4167
_diffrn_measured_fraction_theta_full 0.998
_diffrn_measured_fraction_theta_max 0.998
_diffrn_measurement_device_type 'Bruker AXS D8 Venture fixed chi'
_diffrn_measurement_method 'omega scan, PHOTON 100 CMOS'
_diffrn_radiation_monochromator Triumph
_diffrn_radiation_type 'Mo K\a'
_diffrn_radiation_wavelength 0.71073
_diffrn_reflns_av_R_equivalents 0.0372
_diffrn_reflns_av_unetI/netI 0.0306
_diffrn_reflns_limit_h_max 19
_diffrn_reflns_limit_h_min -17
_diffrn_reflns_limit_k_max 19
_diffrn_reflns_limit_k_min -19
_diffrn_reflns_limit_l_max 18
_diffrn_reflns_limit_l_min -18
_diffrn_reflns_number 26231
_diffrn_reflns_theta_full 30.00
_diffrn_reflns_theta_max 30.00
_diffrn_reflns_theta_min 3.27
_diffrn_source_type 'fine-focus sealed tube'
_exptl_absorpt_coefficient_mu 3.489
_exptl_absorpt_correction_T_max 0.52
_exptl_absorpt_correction_T_min 0.33
_exptl_absorpt_correction_type multi-scan
_exptl_absorpt_process_details 'SADABS V2014/3 (Bruker AXS Inc.)'
_exptl_crystal_colour colourless
_exptl_crystal_density_diffrn 1.885
_exptl_crystal_density_method 'not measured'
_exptl_crystal_description parallelopiped
_exptl_crystal_F_000 1392
_exptl_crystal_size_max 0.517
_exptl_crystal_size_mid 0.258
_exptl_crystal_size_min 0.214
_refine_diff_density_max 0.826
_refine_diff_density_min -0.301
_refine_ls_abs_structure_details
;
Flack x determined using 1341 quotients [(I+)-(I-)]/[(I+)+(I-)]
(Parsons, Flack and Wagner, Acta Cryst. B69 (2013) 249-259).
;
_refine_ls_abs_structure_Flack 0.025(3)
_refine_ls_extinction_method none
_refine_ls_goodness_of_fit_ref 1.065
_refine_ls_hydrogen_treatment riding
_refine_ls_matrix_type full
_refine_ls_number_parameters 173
_refine_ls_number_reflns 3645
_refine_ls_number_restraints 0
_refine_ls_restrained_S_all 1.065
_refine_ls_R_factor_all 0.0313
_refine_ls_R_factor_gt 0.0261
_refine_ls_shift/su_max 0.001
_refine_ls_shift/su_mean 0.000
_refine_ls_structure_factor_coef Fsqd
_refine_ls_weighting_details 'w=1/[\s^2^(Fo^2^)+(0.0298P)^2^+0.5417P] where P=(Fo^2^+2Fc^2^)/3'
_refine_ls_weighting_scheme calc
_refine_ls_wR_factor_gt 0.0591
_refine_ls_wR_factor_ref 0.0609
_reflns_number_gt 3384
_reflns_number_total 3645
_reflns_threshold_expression 'I > 2\s(I)'
_cod_data_source_file ol6b03806_si_002.cif
_cod_data_source_block I
_cod_depositor_comments 'Adding full bibliography for 1545136.cif.'
_cod_original_cell_volume 2502.5(2)
_cod_database_code 1545136

loop_
_space_group_symop_operation_xyz
'x, y, z'
'-x, -y, z+1/2'
'-y+1/2, x+1/2, z+1/4'
'y+1/2, -x+1/2, z+3/4'
'-x+1/2, y+1/2, -z+1/4'
'x+1/2, -y+1/2, -z+3/4'
'y, x, -z'
'-y, -x, -z+1/2'

loop_
_atom_site_type_symbol
_atom_site_label
_atom_site_fract_x
_atom_site_fract_y
_atom_site_fract_z
_atom_site_U_iso_or_equiv
_atom_site_adp_type
_atom_site_calc_flag
_atom_site_refinement_flags_adp
_atom_site_refinement_flags_posn
_atom_site_occupancy
Br Br1 -0.08405(2) 0.79658(2) 0.13110(2) 0.02378(8) Uani d . . 1
S S1 0.37367(5) 0.44732(5) 0.17470(6) 0.02328(16) Uani d . . 1
F F1 0.33095(15) 0.48305(17) 0.36833(18) 0.0438(5) Uani d . . 1
F F2 0.46011(13) 0.40289(15) 0.34159(17) 0.0380(5) Uani d . . 1
F F3 0.32252(18) 0.33402(18) 0.32811(19) 0.0542(7) Uani d . . 1
O O1 0.09268(12) 0.40354(12) 0.12048(13) 0.0153(3) Uani d . . 1
O O2 0.21497(14) 0.30264(14) 0.12445(17) 0.0240(4) Uani d . . 1
O O3 -0.09256(13) 0.41998(14) 0.10024(13) 0.0174(4) Uani d . . 1
C C1 -0.04382(18) 0.50319(19) 0.11123(18) 0.0148(5) Uani d . . 1
C C2 -0.08413(18) 0.5947(2) 0.11291(18) 0.0162(5) Uani d . . 1
H H2 -0.1516 0.6028 0.1057 0.019 Uiso calc U R 1
C C3 -0.02447(18) 0.67450(19) 0.1253(2) 0.0170(5) Uani d . . 1
C C4 0.07354(18) 0.66758(19) 0.13510(19) 0.0155(5) Uani d . . 1
H H4 0.1124 0.7233 0.142 0.019 Uiso calc U R 1
C C5 0.11464(17) 0.57487(18) 0.13452(18) 0.0137(4) Uani d . . 1
C C6 0.21525(18) 0.5588(2) 0.15285(19) 0.0156(5) Uani d . . 1
H H6 0.2571 0.6118 0.1635 0.019 Uiso calc U R 1
C C7 0.25043(18) 0.4683(2) 0.1550(2) 0.0168(5) Uani d . . 1
C C8 0.18916(18) 0.38468(18) 0.1331(2) 0.0175(5) Uani d . . 1
C C9 0.05634(17) 0.49487(18) 0.12230(19) 0.0140(4) Uani d . . 1
C C10 -0.19530(19) 0.4277(2) 0.0915(2) 0.0234(6) Uani d . . 1
H H10A -0.2213 0.4573 0.1544 0.035 Uiso calc U R 1
H H10B -0.2231 0.3635 0.0828 0.035 Uiso calc U R 1
H H10C -0.2116 0.4675 0.0315 0.035 Uiso calc U R 1
C C11 0.3701(2) 0.4154(2) 0.3089(3) 0.0291(7) Uani d . . 1

loop_
_atom_site_aniso_label
_atom_site_aniso_U_11
_atom_site_aniso_U_22
_atom_site_aniso_U_33
_atom_site_aniso_U_12
_atom_site_aniso_U_13
_atom_site_aniso_U_23
Br1 0.01769(13) 0.01973(13) 0.03391(14) 0.00643(10) 0.00224(12) 0.00492(12)
S1 0.0121(3) 0.0232(3) 0.0346(4) 0.0027(2) 0.0000(3) 0.0004(3)
F1 0.0357(11) 0.0639(15) 0.0319(10) 0.0169(10) -0.0013(9) 0.0007(10)
F2 0.0244(10) 0.0339(11) 0.0556(13) 0.0043(8) -0.0203(9) 0.0040(9)
F3 0.0512(14) 0.0514(14) 0.0599(14) -0.0265(11) -0.0261(12) 0.0326(12)
O1 0.0148(8) 0.0148(8) 0.0162(8) 0.0001(6) -0.0016(7) -0.0006(7)
O2 0.0225(9) 0.0184(9) 0.0310(10) 0.0029(7) 0.0003(9) -0.0018(9)
O3 0.0114(8) 0.0218(9) 0.0190(8) -0.0015(7) 0.0011(7) -0.0018(7)
C1 0.0138(11) 0.0215(12) 0.0092(10) -0.0014(9) -0.0007(9) 0.0014(9)
C2 0.0113(10) 0.0246(12) 0.0125(10) 0.0037(9) -0.0001(9) 0.0018(10)
C3 0.0160(11) 0.0199(12) 0.0152(11) 0.0041(9) 0.0015(10) 0.0027(10)
C4 0.0159(12) 0.0172(11) 0.0135(10) 0.0001(9) 0.0000(10) 0.0042(9)
C5 0.0120(10) 0.0175(11) 0.0117(10) 0.0002(9) 0.0012(9) 0.0009(9)
C6 0.0110(11) 0.0208(12) 0.0149(11) -0.0013(9) 0.0003(9) 0.0002(9)
C7 0.0108(11) 0.0207(13) 0.0188(12) 0.0006(9) 0.0000(9) -0.0002(10)
C8 0.0176(12) 0.0200(12) 0.0151(11) 0.0008(9) -0.0013(10) 0.0000(10)
C9 0.0150(11) 0.0158(11) 0.0112(10) 0.0013(8) 0.0003(10) 0.0012(10)
C10 0.0106(11) 0.0323(16) 0.0273(14) -0.0043(11) 0.0027(10) -0.0062(11)
C11 0.0200(14) 0.0273(15) 0.0399(17) -0.0002(12) -0.0113(13) 0.0082(14)

loop_
_atom_type_symbol
_atom_type_description
_atom_type_scat_dispersion_real
_atom_type_scat_dispersion_imag
_atom_type_scat_source
C C 0.0033 0.0016 'International Tables Vol C Tables 4.2.6.8 and 6.1.1.4'
H H 0.0000 0.0000 'International Tables Vol C Tables 4.2.6.8 and 6.1.1.4'
O O 0.0106 0.0060 'International Tables Vol C Tables 4.2.6.8 and 6.1.1.4'
F F 0.0171 0.0103 'International Tables Vol C Tables 4.2.6.8 and 6.1.1.4'
S S 0.1246 0.1234 'International Tables Vol C Tables 4.2.6.8 and 6.1.1.4'
Br Br -0.2901 2.4595 'International Tables Vol C Tables 4.2.6.8 and 6.1.1.4'

loop_
_geom_angle_atom_site_label_1
_geom_angle_atom_site_label_2
_geom_angle_atom_site_label_3
_geom_angle
C7 S1 C11 98.90(13)
C9 O1 C8 122.4(2)
C1 O3 C10 116.4(2)
O3 C1 C2 125.7(2)
O3 C1 C9 116.0(2)
C2 C1 C9 118.3(2)
C1 C2 C3 119.3(2)
C4 C3 C2 123.1(2)
C4 C3 Br1 119.6(2)
C2 C3 Br1 117.27(18)
C3 C4 C5 117.8(2)
C9 C5 C4 119.8(2)
C9 C5 C6 117.6(2)
C4 C5 C6 122.4(2)
C7 C6 C5 120.1(2)
C6 C7 C8 121.6(2)
C6 C7 S1 120.8(2)
C8 C7 S1 117.5(2)
O2 C8 O1 117.5(2)
O2 C8 C7 126.6(2)
O1 C8 C7 115.9(2)
O1 C9 C5 122.1(2)
O1 C9 C1 116.2(2)
C5 C9 C1 121.7(2)
F1 C11 F2 107.1(3)
F1 C11 F3 106.9(3)
F2 C11 F3 107.3(3)
F1 C11 S1 113.2(2)
F2 C11 S1 108.2(2)
F3 C11 S1 113.8(2)

loop_
_geom_bond_atom_site_label_1
_geom_bond_atom_site_label_2
_geom_bond_distance
Br1 C3 1.892(3)
S1 C7 1.759(3)
S1 C11 1.791(3)
F1 C11 1.332(4)
F2 C11 1.333(3)
F3 C11 1.335(4)
O1 C9 1.368(3)
O1 C8 1.378(3)
O2 C8 1.202(3)
O3 C1 1.350(3)
O3 C10 1.438(3)
C1 C2 1.392(4)
C1 C9 1.406(3)
C2 C3 1.396(4)
C3 C4 1.373(3)
C4 C5 1.412(3)
C5 C9 1.387(3)
C5 C6 1.438(3)
C6 C7 1.351(4)
C7 C8 1.471(4)
